data_7045993
loop_
_publ_author_name
'Ye, Cai-Ping'
'Xu, Gan'
'Wang, Zheng'
'Han, Jie'
'Xue, Lian'
'Cao, Fu-Yu'
'Zhang, Qi'
'Yang, Lin-Feng'
'Lin, Li-Zhou'
'Chen, Xu-Dong'

_publ_section_title
;
 Design and synthesis of functionalized coordination polymers as
 recyclable heterogeneous photocatalysts.
;
_journal_issue 18
_journal_name_full 'Dalton transactions (Cambridge, England : 2003)'
_journal_page_first 6470
_journal_page_last 6478
_journal_paper_doi 10.1039/c8dt00902c
_journal_volume 47
_journal_year 2018
_chemical_formula_moiety 'C16 H12 Ni O9, 2(H2 O)'
_chemical_formula_sum 'C16 H16 Ni O11'
_chemical_formula_weight 443.00
_space_group_crystal_system monoclinic
_space_group_IT_number 14
_space_group_name_Hall '-P 2ybc'
_space_group_name_H-M_alt 'P 1 21/c 1'
_symmetry_space_group_name_Hall '-P 2ybc'
_symmetry_space_group_name_H-M 'P 1 21/c 1'
_atom_sites_solution_hydrogens mixed
_atom_sites_solution_primary direct
_audit_creation_date 2018-02-02
_audit_creation_method
;
Olex2 1.2
(compiled 2017.08.10 svn.r3458 for OlexSys, GUI svn.r5381)
;
_audit_update_record
;
2018-02-02 deposited with the CCDC.
2018-04-09 downloaded from the CCDC.
;
_cell_angle_alpha 90
_cell_angle_beta 102.258(2)
_cell_angle_gamma 90
_cell_formula_units_Z 4
_cell_length_a 10.6610(18)
_cell_length_b 21.487(4)
_cell_length_c 7.6743(13)
_cell_measurement_reflns_used 4742
_cell_measurement_temperature 296(2)
_cell_measurement_theta_max 25.316
_cell_measurement_theta_min 2.724
_cell_volume 1717.9(5)
_computing_cell_refinement 'SAINT v8.37A (Bruker, 2015)'
_computing_data_reduction 'SAINT v8.37A (Bruker, 2015)'
_computing_molecular_graphics 'Olex2 (Dolomanov et al., 2009)'
_computing_publication_material 'Olex2 (Dolomanov et al., 2009)'
_computing_structure_refinement 'ShelXL (Sheldrick, 2015)'
_computing_structure_solution 'SIR2004 (Burla et al., 2007)'
_diffrn_ambient_temperature 296.15
_diffrn_measured_fraction_theta_full 0.998
_diffrn_measured_fraction_theta_max 0.997
_diffrn_measurement_device_type 'CCD area detector'
_diffrn_measurement_method 'phi and omega scans'
_diffrn_radiation_monochromator graphite
_diffrn_radiation_type MoK\a
_diffrn_radiation_wavelength 0.71073
_diffrn_reflns_av_R_equivalents 0.0347
_diffrn_reflns_av_unetI/netI 0.0303
_diffrn_reflns_Laue_measured_fraction_full 0.998
_diffrn_reflns_Laue_measured_fraction_max 0.997
_diffrn_reflns_limit_h_max 12
_diffrn_reflns_limit_h_min -12
_diffrn_reflns_limit_k_max 25
_diffrn_reflns_limit_k_min -25
_diffrn_reflns_limit_l_max 9
_diffrn_reflns_limit_l_min -9
_diffrn_reflns_number 12057
_diffrn_reflns_point_group_measured_fraction_full 0.998
_diffrn_reflns_point_group_measured_fraction_max 0.997
_diffrn_reflns_theta_full 25.242
_diffrn_reflns_theta_max 25.316
_diffrn_reflns_theta_min 1.895
_exptl_absorpt_coefficient_mu 1.192
_exptl_absorpt_correction_T_max 0.7452
_exptl_absorpt_correction_T_min 0.6125
_exptl_absorpt_correction_type multi-scan
_exptl_absorpt_process_details
;
SADABS-2016/2 (Bruker,2016/2) was used for absorption correction.
wR2(int) was 0.0704 before and 0.0405 after correction.
The Ratio of minimum to maximum transmission is 0.8219.
The \l/2 correction factor is Not present.
;
_exptl_crystal_colour 'clear greenish green'
_exptl_crystal_colour_lustre clear
_exptl_crystal_colour_modifier greenish
_exptl_crystal_colour_primary green
_exptl_crystal_density_diffrn 1.713
_exptl_crystal_description irregular
_exptl_crystal_F_000 912
_exptl_crystal_size_max 0.1
_exptl_crystal_size_mid 0.05
_exptl_crystal_size_min 0.02
_refine_diff_density_max 0.671
_refine_diff_density_min -0.441
_refine_diff_density_rms 0.073
_refine_ls_extinction_method none
_refine_ls_goodness_of_fit_ref 1.024
_refine_ls_hydrogen_treatment constr
_refine_ls_matrix_type full
_refine_ls_number_parameters 253
_refine_ls_number_reflns 3121
_refine_ls_number_restraints 0
_refine_ls_restrained_S_all 1.024
_refine_ls_R_factor_all 0.0419
_refine_ls_R_factor_gt 0.0317
_refine_ls_shift/su_max 0.000
_refine_ls_shift/su_mean 0.000
_refine_ls_structure_factor_coef Fsqd
_refine_ls_weighting_details 'w=1/[\s^2^(Fo^2^)+(0.0390P)^2^+1.7090P] where P=(Fo^2^+2Fc^2^)/3'
_refine_ls_weighting_scheme calc
_refine_ls_wR_factor_gt 0.0764
_refine_ls_wR_factor_ref 0.0825
_reflns_Friedel_coverage 0.000
_reflns_number_gt 2602
_reflns_number_total 3121
_reflns_threshold_expression 'I > 2\s(I)'
_cod_data_source_file c8dt00902c2.cif
_cod_data_source_block ycp-29
_cod_depositor_comments 'Adding full bibliography for 7045991--7045995.cif.'
_cod_database_code 7045993
_shelx_shelxl_version_number 2016/4
_shelx_space_group_comment
;
The symmetry employed for this shelxl refinement is uniquely defined
by the following loop, which should always be used as a source of
symmetry information in preference to the above space-group names.
They are only intended as comments.
;
_olex2_refinement_description
;
1. Fixed Uiso
 At 1.2 times of:
  All C(H) groups
 At 1.5 times of:
  All O(H,H) groups
2.a Riding coordinates:
 O7(H7A,H7B), O8(H8A,H8B), O9(H9A,H9B), O10(H10A,H10B), O11(H11A,H11B)
2.b Aromatic/amide H refined with riding coordinates:
 C2(H2), C3(H3), C5(H5), C6(H6), C7(H7), C8(H8)
;
_olex2_submission_special_instructions 'No special instructions were received'

loop_
_space_group_symop_operation_xyz
'x, y, z'
'-x, y+1/2, -z+1/2'
'-x, -y, -z'
'x, -y-1/2, z-1/2'

loop_
_atom_site_label
_atom_site_type_symbol
_atom_site_fract_x
_atom_site_fract_y
_atom_site_fract_z
_atom_site_U_iso_or_equiv
_atom_site_adp_type
_atom_site_occupancy
_atom_site_site_symmetry_order
_atom_site_calc_flag
_atom_site_refinement_flags_posn
C1 C 0.6453(2) 0.33065(11) 0.6591(3) 0.0173(5) Uani 1 1 d .
C2 C 0.5933(2) 0.27909(12) 0.5598(3) 0.0232(6) Uani 1 1 d .
H2 H 0.643807 0.243975 0.556731 0.028 Uiso 1 1 calc R
C3 C 0.4669(2) 0.27947(12) 0.4652(3) 0.0247(6) Uani 1 1 d .
H3 H 0.434129 0.244947 0.397584 0.030 Uiso 1 1 calc R
C4 C 0.3890(2) 0.33092(12) 0.4707(3) 0.0184(5) Uani 1 1 d .
C5 C 0.3321(3) 0.54120(13) 0.7137(4) 0.0304(6) Uani 1 1 d .
H5 H 0.244599 0.539528 0.664445 0.036 Uiso 1 1 calc R
C6 C 0.3838(3) 0.59298(13) 0.8113(4) 0.0349(7) Uani 1 1 d .
H6 H 0.330888 0.625765 0.828761 0.042 Uiso 1 1 calc R
C7 C 0.5144(3) 0.59573(13) 0.8827(4) 0.0328(7) Uani 1 1 d .
H7 H 0.548801 0.630674 0.947004 0.039 Uiso 1 1 calc R
C8 C 0.5940(3) 0.54733(12) 0.8596(3) 0.0262(6) Uani 1 1 d .
H8 H 0.681582 0.549766 0.907900 0.031 Uiso 1 1 calc R
C9 C 0.6292(2) 0.44344(12) 0.7373(3) 0.0199(5) Uani 1 1 d .
C10 C 0.3546(2) 0.43686(12) 0.5848(3) 0.0207(5) Uani 1 1 d .
C11 C 0.4109(2) 0.49194(12) 0.6895(3) 0.0220(5) Uani 1 1 d .
C12 C 0.5433(2) 0.49469(11) 0.7638(3) 0.0200(5) Uani 1 1 d .
C13 C 0.5697(2) 0.38399(11) 0.6588(3) 0.0161(5) Uani 1 1 d .
C14 C 0.4397(2) 0.38328(11) 0.5696(3) 0.0172(5) Uani 1 1 d .
C15 C 0.2526(2) 0.32569(11) 0.3637(3) 0.0189(5) Uani 1 1 d .
C16 C 0.7774(2) 0.32307(11) 0.7757(3) 0.0172(5) Uani 1 1 d .
Ni1 Ni 0.01922(3) 0.24835(2) 0.31939(4) 0.01445(11) Uani 1 1 d .
O1 O 0.23996(18) 0.43446(9) 0.5188(3) 0.0389(5) Uani 1 1 d .
O2 O 0.74552(17) 0.45007(9) 0.7711(3) 0.0322(5) Uani 1 1 d .
O3 O 0.79089(17) 0.33076(9) 0.9379(2) 0.0259(4) Uani 1 1 d .
O4 O 0.86502(16) 0.30434(9) 0.6980(2) 0.0228(4) Uani 1 1 d .
O5 O 0.22948(18) 0.34259(10) 0.2066(2) 0.0334(5) Uani 1 1 d .
O6 O 0.17416(16) 0.29855(9) 0.4415(2) 0.0234(4) Uani 1 1 d .
O7 O 0.01694(15) 0.21140(8) 0.56996(19) 0.0153(3) Uani 1 1 d .
H7A H 0.077969 0.184811 0.600164 0.023 Uiso 1 1 d R
H7B H -0.049161 0.188521 0.530454 0.023 Uiso 1 1 d R
O8 O 0.14210(17) 0.17875(9) 0.2756(2) 0.0272(4) Uani 1 1 d .
H8A H 0.153926 0.181346 0.168447 0.041 Uiso 1 1 d R
H8B H 0.116536 0.142076 0.296547 0.041 Uiso 1 1 d R
O9 O -0.10450(17) 0.31830(9) 0.3602(2) 0.0260(4) Uani 1 1 d .
H9A H -0.123664 0.319438 0.463477 0.039 Uiso 1 1 d R
H9B H -0.084424 0.356218 0.342757 0.039 Uiso 1 1 d R
O10 O -0.0034(2) 0.43462(12) 0.2580(4) 0.0629(7) Uani 1 1 d .
H10A H 0.073089 0.436015 0.322653 0.094 Uiso 1 1 d R
H10B H 0.022728 0.428905 0.160603 0.094 Uiso 1 1 d R
O11 O 0.0244(3) 0.06811(12) 0.3635(4) 0.0708(8) Uani 1 1 d .
H11A H 0.033818 0.032935 0.314303 0.106 Uiso 1 1 d R
H11B H -0.057002 0.066645 0.321614 0.106 Uiso 1 1 d R

loop_
_atom_site_aniso_label
_atom_site_aniso_U_11
_atom_site_aniso_U_22
_atom_site_aniso_U_33
_atom_site_aniso_U_23
_atom_site_aniso_U_13
_atom_site_aniso_U_12
C1 0.0133(12) 0.0225(13) 0.0157(11) 0.0026(9) 0.0023(9) 0.0020(10)
C2 0.0195(13) 0.0199(13) 0.0288(14) -0.0025(11) 0.0016(11) 0.0046(11)
C3 0.0219(14) 0.0227(14) 0.0271(14) -0.0070(11) -0.0001(11) -0.0030(11)
C4 0.0140(12) 0.0236(13) 0.0175(12) 0.0025(10) 0.0030(9) -0.0005(10)
C5 0.0254(15) 0.0301(15) 0.0359(15) -0.0019(12) 0.0071(12) 0.0083(12)
C6 0.0425(18) 0.0241(15) 0.0414(17) -0.0031(12) 0.0161(14) 0.0107(13)
C7 0.0460(19) 0.0219(14) 0.0321(15) -0.0068(11) 0.0121(13) -0.0022(13)
C8 0.0276(14) 0.0229(14) 0.0281(14) -0.0022(11) 0.0062(11) -0.0044(11)
C9 0.0178(13) 0.0215(13) 0.0183(12) 0.0013(10) -0.0010(10) -0.0018(10)
C10 0.0150(13) 0.0231(13) 0.0225(12) 0.0036(10) 0.0009(10) 0.0026(10)
C11 0.0250(14) 0.0198(13) 0.0216(12) 0.0016(10) 0.0058(10) 0.0026(11)
C12 0.0222(13) 0.0188(13) 0.0188(12) 0.0010(10) 0.0041(10) 0.0006(10)
C13 0.0152(12) 0.0193(12) 0.0135(11) 0.0009(9) 0.0021(9) 0.0011(10)
C14 0.0136(12) 0.0206(12) 0.0166(11) -0.0001(10) 0.0015(9) -0.0009(10)
C15 0.0157(12) 0.0207(13) 0.0186(12) -0.0021(10) 0.0003(10) -0.0029(10)
C16 0.0161(12) 0.0152(12) 0.0200(12) 0.0020(9) 0.0029(10) 0.0033(10)
Ni1 0.01090(17) 0.02026(18) 0.01173(16) 0.00007(11) 0.00135(11) -0.00175(12)
O1 0.0150(10) 0.0347(12) 0.0613(14) -0.0106(10) -0.0051(9) 0.0055(8)
O2 0.0140(10) 0.0288(10) 0.0509(12) -0.0064(9) -0.0001(8) -0.0031(8)
O3 0.0196(9) 0.0413(11) 0.0163(9) -0.0019(8) 0.0024(7) 0.0108(8)
O4 0.0150(9) 0.0366(10) 0.0168(8) 0.0024(8) 0.0035(7) 0.0105(8)
O5 0.0244(10) 0.0511(13) 0.0210(9) 0.0094(9) -0.0034(8) -0.0170(9)
O6 0.0179(9) 0.0354(10) 0.0165(8) -0.0014(7) 0.0031(7) -0.0115(8)
O7 0.0129(8) 0.0214(9) 0.0107(7) -0.0004(6) 0.0003(6) 0.0005(7)
O8 0.0299(11) 0.0314(10) 0.0217(9) 0.0027(8) 0.0089(8) 0.0078(8)
O9 0.0283(10) 0.0318(11) 0.0194(9) 0.0022(7) 0.0083(7) 0.0086(8)
O10 0.0432(15) 0.0534(16) 0.0859(19) 0.0049(14) -0.0002(13) 0.0055(12)
O11 0.0503(17) 0.0413(15) 0.118(2) 0.0006(15) 0.0112(16) -0.0013(12)

loop_
_atom_type_symbol
_atom_type_description
_atom_type_scat_dispersion_real
_atom_type_scat_dispersion_imag
_atom_type_scat_source
C C 0.0033 0.0016 'International Tables Vol C Tables 4.2.6.8 and 6.1.1.4'
H H 0.0000 0.0000 'International Tables Vol C Tables 4.2.6.8 and 6.1.1.4'
Ni Ni 0.3393 1.1124 'International Tables Vol C Tables 4.2.6.8 and 6.1.1.4'
O O 0.0106 0.0060 'International Tables Vol C Tables 4.2.6.8 and 6.1.1.4'

loop_
_geom_angle_atom_site_label_1
_geom_angle_atom_site_label_2
_geom_angle_atom_site_label_3
_geom_angle
_geom_angle_site_symmetry_1
_geom_angle_site_symmetry_3
C2 C1 C13 119.3(2) . .
C2 C1 C16 116.9(2) . .
C13 C1 C16 123.6(2) . .
C1 C2 H2 119.6 . .
C3 C2 C1 120.7(2) . .
C3 C2 H2 119.6 . .
C2 C3 H3 119.7 . .
C2 C3 C4 120.6(2) . .
C4 C3 H3 119.7 . .
C3 C4 C14 119.5(2) . .
C3 C4 C15 115.8(2) . .
C14 C4 C15 124.7(2) . .
C6 C5 H5 120.0 . .
C11 C5 H5 120.0 . .
C11 C5 C6 120.1(3) . .
C5 C6 H6 120.1 . .
C7 C6 C5 119.9(3) . .
C7 C6 H6 120.1 . .
C6 C7 H7 119.6 . .
C8 C7 C6 120.8(3) . .
C8 C7 H7 119.6 . .
C7 C8 H8 120.0 . .
C7 C8 C12 120.0(3) . .
C12 C8 H8 120.0 . .
C12 C9 C13 118.1(2) . .
O2 C9 C12 121.1(2) . .
O2 C9 C13 120.7(2) . .
C11 C10 C14 118.5(2) . .
O1 C10 C11 120.8(2) . .
O1 C10 C14 120.6(2) . .
C5 C11 C10 119.6(2) . .
C5 C11 C12 119.8(2) . .
C12 C11 C10 120.6(2) . .
C8 C12 C9 119.7(2) . .
C8 C12 C11 119.4(2) . .
C11 C12 C9 120.8(2) . .
C1 C13 C9 120.3(2) . .
C1 C13 C14 119.9(2) . .
C14 C13 C9 119.6(2) . .
C4 C14 C10 119.6(2) . .
C4 C14 C13 119.9(2) . .
C13 C14 C10 120.5(2) . .
O5 C15 C4 118.6(2) . .
O5 C15 O6 125.5(2) . .
O6 C15 C4 115.6(2) . .
O3 C16 C1 118.6(2) . .
O3 C16 O4 125.0(2) . .
O4 C16 C1 116.2(2) . .
O4 Ni1 O7 92.49(6) 4_465 .
O4 Ni1 O7 87.72(6) 4_465 4_565
O4 Ni1 O8 90.08(7) 4_465 .
O4 Ni1 O9 89.68(7) 4_465 .
O6 Ni1 O4 178.61(7) . 4_465
O6 Ni1 O7 86.80(6) . .
O6 Ni1 O7 93.04(6) . 4_565
O6 Ni1 O8 88.73(8) . .
O6 Ni1 O9 91.52(8) . .
O7 Ni1 O7 177.62(6) . 4_565
O8 Ni1 O7 92.01(7) . 4_565
O8 Ni1 O7 90.36(7) . .
O8 Ni1 O9 179.35(7) . .
O9 Ni1 O7 90.25(7) . .
O9 Ni1 O7 87.37(7) . 4_565
C16 O4 Ni1 123.95(15) . 4_666
C15 O6 Ni1 125.50(15) . .
Ni1 O7 Ni1 133.23(8) . 4_566
Ni1 O7 H7A 110.2 . .
Ni1 O7 H7A 99.6 4_566 .
Ni1 O7 H7B 93.5 . .
Ni1 O7 H7B 114.1 4_566 .
H7A O7 H7B 103.4 . .
Ni1 O8 H8A 109.6 . .
Ni1 O8 H8B 113.4 . .
H8A O8 H8B 110.8 . .
Ni1 O9 H9A 116.4 . .
Ni1 O9 H9B 118.5 . .
H9A O9 H9B 103.4 . .
H10A O10 H10B 93.7 . .
H11A O11 H11B 90.4 . .

loop_
_geom_bond_atom_site_label_1
_geom_bond_atom_site_label_2
_geom_bond_distance
_geom_bond_site_symmetry_2
C1 C2 1.391(3) .
C1 C13 1.401(3) .
C1 C16 1.509(3) .
C2 H2 0.9300 .
C2 C3 1.388(4) .
C3 H3 0.9300 .
C3 C4 1.389(4) .
C4 C14 1.400(3) .
C4 C15 1.515(3) .
C5 H5 0.9300 .
C5 C6 1.388(4) .
C5 C11 1.388(4) .
C6 H6 0.9300 .
C6 C7 1.385(4) .
C7 H7 0.9300 .
C7 C8 1.377(4) .
C8 H8 0.9300 .
C8 C12 1.394(3) .
C9 C12 1.474(3) .
C9 C13 1.495(3) .
C9 O2 1.220(3) .
C10 C11 1.484(4) .
C10 C14 1.485(3) .
C10 O1 1.221(3) .
C11 C12 1.407(4) .
C13 C14 1.410(3) .
C15 O5 1.233(3) .
C15 O6 1.268(3) .
C16 O3 1.234(3) .
C16 O4 1.275(3) .
Ni1 O4 2.0497(16) 4_465
Ni1 O6 2.0282(17) .
Ni1 O7 2.0853(15) .
Ni1 O7 2.0959(15) 4_565
Ni1 O8 2.0621(18) .
Ni1 O9 2.0670(18) .
O4 Ni1 2.0497(16) 4_666
O7 Ni1 2.0959(15) 4_566
O7 H7A 0.8599 .
O7 H7B 0.8599 .
O8 H8A 0.8600 .
O8 H8B 0.8599 .
O9 H9A 0.8600 .
O9 H9B 0.8601 .
O10 H10A 0.8599 .
O10 H10B 0.8599 .
O11 H11A 0.8601 .
O11 H11B 0.8600 .
